data_1517940
loop_
_publ_author_name
'Nubhar, Dirk'
'Weller, Frank'
'Dehnicke, Kurt'

_publ_section_title
;
 Synthesis and crystal structure of [ReNCl(NPPh2C6H4)]2.[Ph3PNH2]Cl.CH3CN,
 a rhenium organic nitrido phosphoraneiminato complex
;
_journal_name_full 'Zeitschrift fuer Anorganische und Allgemeine Chemie'
_journal_page_first 1121
_journal_page_last 1126
_journal_volume 619
_journal_year 1993
_chemical_formula_sum 'C56 H48 Cl3 N6 P3 Re2'
_chemical_formula_weight 1376.7
_space_group_IT_number 2
_symmetry_cell_setting triclinic
_symmetry_Int_Tables_number 2
_symmetry_space_group_name_Hall '-P 1'
_symmetry_space_group_name_H-M 'P -1'
_cell_angle_alpha 105.86(3)
_cell_angle_beta 101.49(3)
_cell_angle_gamma 104.45(3)
_cell_formula_units_Z 2
_cell_length_a 10.055(5)
_cell_length_b 16.952(6)
_cell_length_c 17.447(6)
_cell_volume 2654(2)
_diffrn_ambient_temperature 292
_diffrn_radiation_probe x-ray
_diffrn_radiation_type MoK\a
_diffrn_radiation_wavelength 0.71069
_refine_ls_number_reflns 894
_refine_ls_R_factor_gt 0.043
_cod_data_source_file Nubhar.cif
_cod_data_source_block ReNCl
_cod_original_formula_sum 'C56 H48 N6 P3 Re2 Cl3'
_cod_database_code 1517940

loop_
_symmetry_equiv_pos_site_id
_symmetry_equiv_pos_as_xyz
1 x,y,z
2 -x,-y,-z

loop_
_atom_site_label
_atom_site_type_symbol
_atom_site_fract_x
_atom_site_fract_y
_atom_site_fract_z
_atom_site_U_iso_or_equiv
Re1 Re 0.18412(7) 0.26711(4) 0.40801(4) 0.0440(3)
Re2 Re 0.00627(7) 0.13324(4) 0.27475(4) 0.0409(3)
Cl1 Cl 0.2750(5) 0.4162(3) 0.4296(3) 0.069(2)
Cl2 Cl 0.0395(5) 0.0091(2) 0.1904(3) 0.060(2)
P1 P 0.3188(5) 0.1164(3) 0.3939(3) 0.046(2)
P2 P -0.0415(5) 0.3031(3) 0.2493(3) 0.044(2)
N1 N 0.195(1) 0.1537(7) 0.3550(7) 0.037(3)
N2 N 0.050(1) 0.2591(6) 0.3043(6) 0.029(3)
N3 N 0.098(1) 0.2635(8) 0.4800(8) 0.061(6)
N4 N -0.130(1) 0.0963(8) 0.3080(8) 0.060(6)
C111 C 0.247(1) 0.0339(6) 0.4356(6) 0.042(6)
C112 C 0.326(1) 0.0316(6) 0.5097(6) 0.064(6)
C113 C 0.270(1) -0.0313(6) 0.5425(6) 0.075(8)
C114 C 0.134(1) -0.0919(6) 0.5011(6) 0.08(1)
C115 C 0.054(1) -0.0897(6) 0.4269(6) 0.11(1)
C116 C 0.111(1) -0.0268(6) 0.3942(6) 0.09(1)
C121 C 0.443(1) 0.2095(9) 0.4699(7) 0.052(6)
C122 C 0.393(1) 0.2806(9) 0.4828(7) 0.055(6)
C123 C 0.478(1) 0.3594(9) 0.5444(7) 0.069(8)
C124 C 0.612(1) 0.3671(9) 0.5931(7) 0.09(1)
C125 C 0.661(1) 0.2960(9) 0.5802(7) 0.076(8)
C126 C 0.577(1) 0.2172(9) 0.5186(7) 0.07(1)
C131 C 0.401(1) 0.0725(5) 0.3205(7) 0.044(6)
C132 C 0.494(1) 0.1295(5) 0.2953(7) 0.070(8)
C133 C 0.561(1) 0.0975(5) 0.2365(7) 0.07(1)
C134 C 0.534(1) 0.0085(5) 0.2029(7) 0.074(8)
C135 C 0.441(1) -0.0485(5) 0.2281(7) 0.08(1)
C136 C 0.375(1) -0.0165(5) 0.2869(7) 0.070(6)
C211 C -0.134(1) 0.2159(6) 0.1561(7) 0.047(6)
C212 C -0.217(1) 0.2219(6) 0.0850(7) 0.051(6)
C213 C -0.296(1) 0.1471(6) 0.0169(7) 0.069(8)
C214 C -0.292(1) 0.0664(6) 0.0199(7) 0.059(6)
C215 C -0.209(1) 0.0604(6) 0.0911(7) 0.050(6)
C216 C -0.130(1) 0.1352(6) 0.1592(7) 0.033(6)
C221 C 0.073(1) 0.3862(6) 0.2239(6) 0.045(6)
C222 C 0.203(1) 0.3795(6) 0.2112(6) 0.061(6)
C223 C 0.289(1) 0.4418(6) 0.1878(6) 0.066(6)
C224 C 0.244(1) 0.5107(6) 0.1769(6) 0.068(8)
C225 C 0.114(1) 0.5174(6) 0.1896(6) 0.07(1)
C226 C 0.029(1) 0.4551(6) 0.2131(6) 0.066(6)
C231 C -0.162(1) 0.3409(8) 0.2980(9) 0.050(6)
C232 C -0.131(1) 0.3646(8) 0.3844(9) 0.10(1)
C233 C -0.228(1) 0.3906(8) 0.4242(9) 0.12(1)
C234 C -0.356(1) 0.3928(8) 0.3777(9) 0.10(1)
C235 C -0.387(1) 0.3691(8) 0.2914(9) 0.09(1)
C236 C -0.290(1) 0.3432(8) 0.2516(9) 0.08(1)
P3 P 0.7704(5) 0.6879(3) 0.0664(3) 0.054(2)
N5 N 0.667(1) 0.5884(7) 0.0069(7) 0.048(5)
C311 C 0.951(2) 0.6870(7) 0.0929(9) 0.062(6)
C312 C 1.045(2) 0.7370(7) 0.1717(9) 0.08(1)
C313 C 1.189(2) 0.7420(7) 0.1891(9) 0.08(1)
C314 C 1.239(2) 0.6969(7) 0.1277(9) 0.09(1)
C315 C 1.145(2) 0.6468(7) 0.0489(9) 0.09(1)
C316 C 1.001(2) 0.6418(7) 0.0315(9) 0.07(1)
C321 C 0.761(1) 0.7589(8) 0.0068(7) 0.050(6)
C322 C 0.884(1) 0.8140(8) 0.0012(7) 0.066(6)
C323 C 0.873(1) 0.8667(8) -0.0472(7) 0.07(1)
C324 C 0.738(1) 0.8641(8) -0.0900(7) 0.061(6)
C325 C 0.614(1) 0.8089(8) -0.0844(7) 0.10(1)
C326 C 0.626(1) 0.7563(8) -0.0360(7) 0.09(1)
C331 C 0.720(1) 0.7288(6) 0.1569(8) 0.056(6)
C332 C 0.655(1) 0.6703(6) 0.1916(8) 0.08(1)
C333 C 0.617(1) 0.7004(6) 0.2644(8) 0.10(1)
C334 C 0.645(1) 0.7890(6) 0.3024(8) 0.10(1)
C335 C 0.710(1) 0.8475(6) 0.2676(8) 0.09(1)
C336 C 0.748(1) 0.8174(6) 0.1949(8) 0.069(8)
N6 N 0.013(3) 0.307(2) 0.670(2) 0.13(1)
C4 N 0.081(4) 0.366(2) 0.661(2) 0.11(1)
C5 C 0.191(4) 0.423(2) 0.656(2) 0.14(1)
Cl3 Cl 0.6586(5) 0.4435(3) 0.0913(3) 0.080(2)

loop_
_atom_type_symbol
_atom_type_description
_atom_type_scat_dispersion_real
_atom_type_scat_dispersion_imag
_atom_type_scat_source
C C 0.0033 0.0016 ' International Tables Vol C Tables 4.2.6.8 and 6.1.1.4'
Cl Cl 0.1484 0.1585 ' International Tables Vol C Tables 4.2.6.8 and 6.1.1.4'
N N 0.0061 0.0033 ' International Tables Vol C Tables 4.2.6.8 and 6.1.1.4'
P P 0.1023 0.0942 ' International Tables Vol C Tables 4.2.6.8 and 6.1.1.4'
Re Re -1.0185 7.2310 ' International Tables Vol C Tables 4.2.6.8 and 6.1.1.4'

loop_
_geom_angle_atom_site_label_1
_geom_angle_atom_site_label_2
_geom_angle_atom_site_label_3
_geom_angle
_geom_angle_publ_flag
Re2 Re1 Cl1 131.70(13) yes
Re2 Re1 N1 48.3(3) yes
Re2 Re1 N2 46.9(3) yes
Re2 Re1 N3 102.5(4) yes
Re2 Re1 C122 128.7(4) yes
Cl1 Re1 N1 145.2(4) yes
Cl1 Re1 N2 86.1(3) yes
Cl1 Re1 N3 103.8(5) yes
Cl1 Re1 C122 86.7(4) yes
N1 Re1 N2 90.8(4) yes
N1 Re1 N3 109.9(6) yes
N1 Re1 C122 80.5(5) yes
N2 Re1 N3 109.6(5) yes
N2 Re1 C122 152.9(4) yes
N3 Re1 C122 97.5(5) yes
Re1 Re2 Cl2 132.01(13) yes
Re1 Re2 N1 46.0(3) yes
Re1 Re2 N2 47.4(3) yes
Re1 Re2 N4 103.2(5) yes
Re1 Re2 C216 128.8(3) yes
Cl2 Re2 N1 87.4(4) yes
Cl2 Re2 N2 145.2(3) yes
Cl2 Re2 N4 105.3(5) yes
Cl2 Re2 C216 86.7(3) yes
N1 Re2 N2 89.1(5) yes
N1 Re2 N4 112.2(5) yes
N1 Re2 C216 153.8(4) yes
N2 Re2 N4 108.1(6) yes
N2 Re2 C216 81.5(4) yes
N4 Re2 C216 94.1(5) yes
N1 P1 C111 111.8(6) yes
N1 P1 C121 102.2(7) yes
N1 P1 C131 112.7(6) yes
C111 P1 C121 112.9(6) yes
C111 P1 C131 108.0(5) yes
C121 P1 C131 109.4(6) yes
N2 P2 C211 102.3(6) yes
N2 P2 C221 112.3(6) yes
N2 P2 C231 111.7(6) yes
C211 P2 C221 107.3(5) yes
C211 P2 C231 111.0(6) yes
C221 P2 C231 111.8(6) yes
C321 P3 C331 108.1(6) yes
C311 P3 C331 110.8(7) yes
N5 P3 C311 107.7(6) yes
N5 P3 C321 108.6(6) yes
N5 P3 C331 113.5(6) yes
C311 P3 C321 107.9(6) yes
Re1 N1 Re2 85.7(4) yes
Re2 N1 P1 150.1(8) yes
Re1 N1 P1 123.4(7) yes
Re1 N2 P2 150.8(7) yes
Re1 N2 Re2 85.7(4) yes
Re2 N2 P2 122.5(6) yes
N6 C4 C5 162(4) yes
P1 C111 C112 120.2(8) yes
P1 C111 C116 120.0(8) yes
C112 C111 C116 119.8(9) no
C111 C112 C113 120.2(10) no
C112 C113 C114 119.9(9) no
C113 C114 C115 120.2(9) no
C114 C115 C116 119.7(9) no
C111 C116 C115 120.2(9) no
P1 C121 C122 112.7(9) yes
P1 C121 C126 127.1(11) yes
C122 C121 C126 120.2(12) no
C121 C122 C123 119.7(11) no
Re1 C122 C123 120.7(9) yes
Re1 C122 C121 119.7(9) yes
C122 C123 C124 120.2(13) no
C123 C124 C125 119.9(12) no
C124 C125 C126 120.2(11) no
C121 C126 C125 119.9(12) no
P1 C131 C132 118.0(8) yes
C132 C131 C136 119.9(10) no
P1 C131 C136 122.1(8) yes
C131 C132 C133 120.1(9) no
C132 C133 C134 119.8(9) no
C133 C134 C135 120.2(10) no
C134 C135 C136 120.0(9) no
C131 C136 C135 120.2(9) no
C212 C211 C216 120.0(10) no
P2 C211 C216 114.9(8) yes
P2 C211 C212 124.9(8) yes
C211 C212 C213 120.0(10) no
C212 C213 C214 120.1(10) no
C213 C214 C215 119.9(10) no
C214 C215 C216 120.0(10) no
Re2 C216 C211 117.0(8) yes
Re2 C216 C215 123.0(8) yes
C211 C216 C215 120.0(10) no
C222 C221 C226 119.9(10) no
P2 C221 C222 120.0(8) yes
P2 C221 C226 120.1(8) yes
C221 C222 C223 120.1(10) no
C222 C223 C224 119.7(10) no
C223 C224 C225 120.2(10) no
C224 C225 C226 119.7(10) no
C221 C226 C225 120.4(10) no
P2 C231 C232 118.8(9) yes
P2 C231 C236 121.2(11) yes
C232 C231 C236 119.9(11) no
C231 C232 C233 120.1(11) no
C232 C233 C234 120.0(13) no
C233 C234 C235 120.0(11) no
C234 C235 C236 120.1(11) no
C231 C236 C235 120.0(13) no
P3 C311 C312 120.7(14) yes
P3 C311 C316 119.1(12) yes
C312 C311 C316 120.0(18) no
C311 C312 C313 120.1(16) no
C312 C313 C314 119.9(14) no
C313 C314 C315 120.0(18) no
C314 C315 C316 120.1(16) no
C311 C316 C315 119.9(14) no
P3 C321 C322 121.6(9) yes
C322 C321 C326 120.0(12) no
P3 C321 C326 118.4(10) yes
C321 C322 C323 120.2(10) no
C322 C323 C324 119.9(11) no
C323 C324 C325 120.2(12) no
C324 C325 C326 119.6(10) no
C321 C326 C325 120.2(11) no
P3 C331 C332 118.3(9) yes
C332 C331 C336 120.1(11) no
P3 C331 C336 121.6(9) yes
C331 C332 C333 120.0(10) no
C332 C333 C334 120.0(10) no
C333 C334 C335 120.1(11) no
C334 C335 C336 120.0(10) no
C331 C336 C335 120.0(10) no

loop_
_geom_bond_atom_site_label_1
_geom_bond_atom_site_label_2
_geom_bond_distance
_geom_bond_publ_flag
Re1 Re2 2.6810(16) yes
Re1 Cl1 2.357(5) yes
Re1 N1 1.933(12) yes
Re1 N2 1.978(10) yes
Re1 N3 1.667(12) yes
Re1 C122 2.161(11) yes
Re2 Cl2 2.358(5) yes
Re2 N1 2.007(11) yes
Re2 N2 1.963(10) yes
Re2 N4 1.641(12) yes
Re2 C216 2.214(11) yes
P1 N1 1.643(12) yes
P1 C111 1.808(12) yes
P1 C121 1.738(14) yes
P1 C131 1.756(12) yes
P2 N2 1.645(12) yes
P2 C211 1.758(12) yes
P2 C221 1.800(12) yes
P2 C231 1.761(13) yes
P3 C321 1.800(14) yes
P3 C331 1.768(13) yes
P3 N5 1.656(13) yes
P3 C311 1.79(2) yes
C4 C5 1.31(5) yes
C4 N6 1.13(5) yes
C111 C116 1.396(15) no
C111 C112 1.392(14) no
C112 C113 1.394(15) no
C113 C114 1.395(15) no
C114 C115 1.397(14) no
C115 C116 1.396(15) no
C121 C126 1.396(16) no
C121 C122 1.40(2) no
C122 C123 1.396(19) no
C123 C124 1.396(16) no
C124 C125 1.39(2) no
C125 C126 1.394(19) no
C131 C136 1.395(14) no
C131 C132 1.395(14) no
C132 C133 1.398(15) no
C133 C134 1.394(14) no
C134 C135 1.395(14) no
C135 C136 1.391(15) no
C211 C212 1.395(16) no
C211 C216 1.394(15) no
C212 C213 1.396(16) no
C213 C214 1.393(15) no
C214 C215 1.396(16) no
C215 C216 1.396(16) no
C221 C222 1.395(15) no
C221 C226 1.393(15) no
C222 C223 1.397(15) no
C223 C224 1.399(15) no
C224 C225 1.395(15) no
C225 C226 1.393(15) no
C231 C236 1.393(17) no
C231 C232 1.40(2) no
C232 C233 1.395(17) no
C233 C234 1.393(17) no
C234 C235 1.40(2) no
C235 C236 1.394(17) no
C311 C312 1.40(2) no
C311 C316 1.40(2) no
C312 C313 1.40(3) no
C313 C314 1.39(2) no
C314 C315 1.40(2) no
C315 C316 1.40(3) no
C321 C326 1.397(16) no
C321 C322 1.390(17) no
C322 C323 1.396(18) no
C323 C324 1.397(16) no
C324 C325 1.399(17) no
C325 C326 1.396(18) no
C331 C336 1.395(16) no
C331 C332 1.393(16) no
C332 C333 1.399(17) no
C333 C334 1.395(16) no
C334 C335 1.394(16) no
C335 C336 1.397(17) no

loop_
_geom_torsion_atom_site_label_1
_geom_torsion_atom_site_label_2
_geom_torsion_atom_site_label_3
_geom_torsion_atom_site_label_4
_geom_torsion
_geom_torsion_publ_flag
Cl1 Re1 Re2 Cl2 115.9(2) no
Cl1 Re1 Re2 N1 132.8(5) no
Cl1 Re1 Re2 N2 -16.4(4) no
Cl1 Re1 Re2 N4 -119.0(5) no
Cl1 Re1 Re2 C216 -12.7(4) no
N1 Re1 Re2 Cl2 -16.8(5) no
N1 Re1 Re2 N2 -149.1(6) no
N1 Re1 Re2 N4 108.2(7) no
N1 Re1 Re2 C216 -145.4(6) no
N2 Re1 Re2 Cl2 132.3(4) no
N2 Re1 Re2 N1 149.1(6) no
N2 Re1 Re2 N4 -102.6(6) no
N2 Re1 Re2 C216 3.7(5) no
N3 Re1 Re2 Cl2 -122.5(5) no
N3 Re1 Re2 N1 -105.6(6) no
N3 Re1 Re2 N2 105.3(6) no
N3 Re1 Re2 N4 2.6(7) no
N3 Re1 Re2 C216 109.0(6) no
C122 Re1 Re2 Cl2 -12.1(5) no
C122 Re1 Re2 N1 4.8(6) no
C122 Re1 Re2 N2 -144.4(6) no
C122 Re1 Re2 N4 113.0(6) no
C122 Re1 Re2 C216 -140.7(6) no
Re2 Re1 N1 P1 -172.7(10) no
Cl1 Re1 N1 Re2 -106.2(5) no
Cl1 Re1 N1 P1 81.1(10) no
N2 Re1 N1 Re2 -22.0(4) no
N2 Re1 N1 P1 165.3(8) no
N3 Re1 N1 Re2 89.2(5) no
N3 Re1 N1 P1 -83.5(9) no
C122 Re1 N1 Re2 -176.2(5) no
C122 Re1 N1 P1 11.1(8) no
Re2 Re1 N2 P2 165.7(16) no
Cl1 Re1 N2 Re2 167.8(3) no
Cl1 Re1 N2 P2 -26.4(13) no
N1 Re1 N2 Re2 22.5(4) no
N1 Re1 N2 P2 -171.7(14) no
N3 Re1 N2 Re2 -88.9(6) no
N3 Re1 N2 P2 76.9(15) no
C122 Re1 N2 Re2 92.9(11) no
C122 Re1 N2 P2 -101.3(16) no
Re2 Re1 C122 C121 -8.1(12) no
Re2 Re1 C122 C123 172.5(8) no
Cl1 Re1 C122 C121 -152.0(10) no
Cl1 Re1 C122 C123 28.6(10) no
N1 Re1 C122 C121 -4.5(10) no
N1 Re1 C122 C123 176.1(11) no
N2 Re1 C122 C121 -77.3(16) no
N2 Re1 C122 C123 103.3(12) no
N3 Re1 C122 C121 104.5(11) no
N3 Re1 C122 C123 -75.0(11) no
Re1 Re2 N1 P1 167.7(17) no
Cl2 Re2 N1 Re1 167.6(3) no
Cl2 Re2 N1 P1 -24.7(14) no
N2 Re2 N1 Re1 22.2(4) no
N2 Re2 N1 P1 -170.1(14) no
N4 Re2 N1 Re1 -87.0(6) no
N4 Re2 N1 P1 80.7(15) no
C216 Re2 N1 Re1 90.6(10) no
C216 Re2 N1 P1 -101.7(16) no
Re1 Re2 N2 P2 -171.8(9) no
Cl2 Re2 N2 Re1 -105.6(5) no
Cl2 Re2 N2 P2 82.6(9) no
N1 Re2 N2 Re1 -21.7(4) no
N1 Re2 N2 P2 166.5(7) no
N4 Re2 N2 Re1 91.4(6) no
N4 Re2 N2 P2 -80.4(8) no
C216 Re2 N2 Re1 -177.1(4) no
C216 Re2 N2 P2 11.1(7) no
Re1 Re2 C216 C211 -5.3(10) no
Re1 Re2 C216 C215 174.3(7) no
Cl2 Re2 C216 C211 -149.7(8) no
Cl2 Re2 C216 C215 29.9(9) no
N1 Re2 C216 C211 -72.6(13) no
N1 Re2 C216 C215 107.0(12) no
N2 Re2 C216 C211 -2.5(8) no
N2 Re2 C216 C215 177.1(10) no
N4 Re2 C216 C211 105.2(9) no
N4 Re2 C216 C215 -75.2(10) no
C111 P1 N1 Re1 107.1(8) no
C111 P1 N1 Re2 -58.2(15) no
C121 P1 N1 Re1 -13.9(9) no
C121 P1 N1 Re2 -179.2(13) no
C131 P1 N1 Re1 -131.1(7) no
C131 P1 N1 Re2 63.6(15) no
N1 P1 C111 C112 -139.9(9) no
N1 P1 C111 C116 39.0(11) no
C121 P1 C111 C112 -25.4(11) no
C121 P1 C111 C116 153.6(9) no
C131 P1 C111 C112 95.6(9) no
C131 P1 C111 C116 -85.5(10) no
N1 P1 C121 C122 8.7(11) no
N1 P1 C121 C126 -174.5(11) no
C111 P1 C121 C122 -111.5(10) no
C111 P1 C121 C126 65.4(13) no
C131 P1 C121 C122 128.4(9) no
C131 P1 C121 C126 -54.8(13) no
N1 P1 C131 C132 71.7(11) no
N1 P1 C131 C136 -107.8(10) no
C111 P1 C131 C132 -164.4(9) no
C111 P1 C131 C136 16.2(11) no
C121 P1 C131 C132 -41.2(11) no
C121 P1 C131 C136 139.3(10) no
C211 P2 N2 Re1 -178.4(13) no
C211 P2 N2 Re2 -15.3(8) no
C221 P2 N2 Re1 66.8(15) no
C221 P2 N2 Re2 -130.1(6) no
C231 P2 N2 Re1 -59.7(15) no
C231 P2 N2 Re2 103.4(8) no
N2 P2 C211 C212 -173.5(10) no
N2 P2 C211 C216 12.0(10) no
C221 P2 C211 C212 -55.1(11) no
C221 P2 C211 C216 130.3(9) no
C231 P2 C211 C212 67.4(12) no
C231 P2 C211 C216 -107.2(10) no
N2 P2 C221 C222 32.3(10) no
N2 P2 C221 C226 -150.7(8) no
C211 P2 C221 C222 -79.3(9) no
C211 P2 C221 C226 97.7(9) no
C231 P2 C221 C222 158.8(9) no
C231 P2 C221 C226 -24.2(11) no
N2 P2 C231 C232 26.5(14) no
N2 P2 C231 C236 -150.2(11) no
C211 P2 C231 C232 139.9(11) no
C211 P2 C231 C236 -36.8(14) no
C221 P2 C231 C232 -100.4(12) no
C221 P2 C231 C236 83.0(13) no
C311 P3 C321 C326 166.6(10) no
C331 P3 C321 C322 107.9(11) no
C331 P3 C321 C326 -73.6(11) no
N5 P3 C331 C332 29.8(12) no
N5 P3 C331 C336 -152.3(10) no
C311 P3 C331 C332 -91.6(10) no
C311 P3 C331 C336 86.4(11) no
C321 P3 C331 C332 150.4(9) no
C321 P3 C331 C336 -31.7(12) no
N5 P3 C311 C316 42.9(12) no
C321 P3 C311 C312 100.1(12) no
C321 P3 C311 C316 -74.2(12) no
C331 P3 C311 C312 -18.1(13) no
C331 P3 C311 C316 167.7(10) no
N5 P3 C321 C322 -128.5(10) no
N5 P3 C321 C326 50.0(11) no
C311 P3 C321 C322 -11.9(12) no
N5 P3 C311 C312 -142.8(11) no
C116 C111 C112 C113 0.3(16) no
P1 C111 C116 C115 -178.9(8) no
P1 C111 C112 C113 179.2(8) no
C112 C111 C116 C115 0.1(15) no
C111 C112 C113 C114 -0.3(15) no
C112 C113 C114 C115 0.0(15) no
C113 C114 C115 C116 0.3(15) no
C114 C115 C116 C111 -0.3(15) no
C126 C121 C122 C123 0.3(19) no
P1 C121 C126 C125 -176.6(10) no
C126 C121 C122 Re1 -179.2(9) no
P1 C121 C122 C123 177.3(10) no
P1 C121 C122 Re1 -2.1(13) no
C122 C121 C126 C125 0.0(19) no
Re1 C122 C123 C124 179.2(9) no
C121 C122 C123 C124 -0.3(19) no
C122 C123 C124 C125 0.0(19) no
C123 C124 C125 C126 0.3(19) no
C124 C125 C126 C121 -0.3(19) no
P1 C131 C132 C133 -179.5(9) no
C136 C131 C132 C133 0.0(16) no
P1 C131 C136 C135 179.2(9) no
C132 C131 C136 C135 -0.3(16) no
C131 C132 C133 C134 0.3(16) no
C132 C133 C134 C135 -0.3(16) no
C133 C134 C135 C136 0.0(16) no
C134 C135 C136 C131 0.3(16) no
P2 C211 C212 C213 -174.4(9) no
P2 C211 C216 C215 174.9(8) no
C216 C211 C212 C213 -0.1(16) no
P2 C211 C216 Re2 -5.5(11) no
C212 C211 C216 C215 0.1(16) no
C212 C211 C216 Re2 179.6(8) no
C211 C212 C213 C214 0.0(16) no
C212 C213 C214 C215 0.1(16) no
C213 C214 C215 C216 0.0(16) no
C214 C215 C216 C211 0.0(16) no
C214 C215 C216 Re2 -179.6(8) no
C222 C221 C226 C225 0.1(15) no
P2 C221 C226 C225 -177.0(8) no
P2 C221 C222 C223 177.1(8) no
C226 C221 C222 C223 0.1(15) no
C221 C222 C223 C224 -0.2(14) no
C222 C223 C224 C225 0.2(15) no
C223 C224 C225 C226 -0.1(15) no
C224 C225 C226 C221 -0.1(15) no
P2 C231 C232 C233 -176.8(11) no
C232 C231 C236 C235 0(2) no
C236 C231 C232 C233 0(2) no
P2 C231 C236 C235 176.6(11) no
C231 C232 C233 C234 0(2) no
C232 C233 C234 C235 0(2) no
C233 C234 C235 C236 0(2) no
C234 C235 C236 C231 0(2) no
P3 C311 C312 C313 -174.1(10) no
C316 C311 C312 C313 0.1(19) no
P3 C311 C316 C315 174.1(10) no
C312 C311 C316 C315 -0.2(19) no
C311 C312 C313 C314 -0.1(19) no
C312 C313 C314 C315 0.0(19) no
C313 C314 C315 C316 0.0(19) no
C314 C315 C316 C311 0.1(19) no
P3 C321 C322 C323 178.4(9) no
C326 C321 C322 C323 -0.1(18) no
P3 C321 C326 C325 -178.6(9) no
C322 C321 C326 C325 0.0(18) no
C321 C322 C323 C324 0.1(18) no
C322 C323 C324 C325 0.0(18) no
C323 C324 C325 C326 -0.2(18) no
C324 C325 C326 C321 0.2(18) no
P3 C331 C332 C333 178.3(9) no
C336 C331 C332 C333 0.4(17) no
P3 C331 C336 C335 -178.3(9) no
C332 C331 C336 C335 -0.4(17) no
C331 C332 C333 C334 -0.4(17) no
C332 C333 C334 C335 0.4(17) no
C333 C334 C335 C336 -0.4(17) no
C334 C335 C336 C331 0.4(17) no
